data_4343451
loop_
_publ_author_name
'Huang, Chun-Zuo'
'Liu, Biao'
'Wen, Lei'
'Zhuang, Rong-Chuan'
'Zhao, Jing-Tai'
'Pan, Yuanming'
'Mi, Jin-Xiao'
'Huang, Ya-Xi'

_publ_section_title
;
 Dimensional Reduction From 2D Layer to 1D Band for Germanophosphates
 Induced by the &quot;Tailor Effect&quot; of Fluoride.
;
_journal_issue 14
_journal_name_full 'Inorganic chemistry'
_journal_page_first 6978
_journal_page_last 6985
_journal_paper_doi 10.1021/acs.inorgchem.5b00973
_journal_volume 54
_journal_year 2015
_chemical_formula_sum 'F2 Fe Ge2 H8 K4 O20 P4'
_chemical_formula_weight 847.37
_space_group_crystal_system monoclinic
_space_group_IT_number 14
_space_group_name_Hall '-P 2ybc'
_space_group_name_H-M_alt 'P 1 21/c 1'
_symmetry_space_group_name_Hall '-P 2ybc'
_symmetry_space_group_name_H-M 'P 1 21/c 1'
_atom_sites_solution_hydrogens difmap
_audit_creation_method SHELXL-2014/7
_cell_angle_alpha 90
_cell_angle_beta 116.49(2)
_cell_angle_gamma 90
_cell_formula_units_Z 4
_cell_length_a 9.968(4)
_cell_length_b 16.193(6)
_cell_length_c 12.750(4)
_cell_measurement_reflns_used 4249
_cell_measurement_temperature 173(2)
_cell_measurement_theta_max 28.571
_cell_measurement_theta_min 2.183
_cell_volume 1841.9(12)
_computing_cell_refinement 'SAINT (Bruker, 2001)'
_computing_data_collection 'SAINT (Bruker, 2001)'
_computing_data_reduction 'SAINT (Bruker, 2001)'
_computing_molecular_graphics 'DIAMOND (Brandenburg, 2005) '
_computing_publication_material 'SHELXL-2014/7 (Sheldrick, 2014) and WinGX (Farrugia, 2014)'
_computing_structure_refinement 'SHELXL-2014/7 (Sheldrick, 2014)'
_computing_structure_solution 'SHELXL-2014/7 (Sheldrick, 2014)'
_diffrn_ambient_temperature 173(2)
_diffrn_measured_fraction_theta_full 0.995
_diffrn_measured_fraction_theta_max 0.902
_diffrn_radiation_type MoK\a
_diffrn_radiation_wavelength 0.71073
_diffrn_reflns_av_unetI/netI 0.0717
_diffrn_reflns_laue_measured_fraction_full 0.995
_diffrn_reflns_laue_measured_fraction_max 0.902
_diffrn_reflns_number 4249
_diffrn_reflns_point_group_measured_fraction_full 0.995
_diffrn_reflns_point_group_measured_fraction_max 0.902
_diffrn_reflns_theta_full 25.242
_diffrn_reflns_theta_max 28.571
_diffrn_reflns_theta_min 2.183
_exptl_absorpt_coefficient_mu 5.396
_exptl_absorpt_correction_type multi-scan
_exptl_absorpt_process_details 'SMART (Bruker, 2001)'
_exptl_crystal_colour colorless
_exptl_crystal_density_diffrn 3.056
_exptl_crystal_density_method 'not measured'
_exptl_crystal_description rod
_exptl_crystal_F_000 1648
_exptl_crystal_size_max 0.300
_exptl_crystal_size_mid 0.070
_exptl_crystal_size_min 0.040
_exptl_transmission_factor_max 0.746
_exptl_transmission_factor_min 0.526
_refine_diff_density_max 1.224
_refine_diff_density_min -0.857
_refine_diff_density_rms 0.199
_refine_ls_extinction_method none
_refine_ls_goodness_of_fit_ref 1.028
_refine_ls_hydrogen_treatment refxyz
_refine_ls_matrix_type full
_refine_ls_number_parameters 325
_refine_ls_number_reflns 4249
_refine_ls_number_restraints 8
_refine_ls_restrained_S_all 1.027
_refine_ls_R_factor_all 0.0745
_refine_ls_R_factor_gt 0.0510
_refine_ls_shift/su_max 0.000
_refine_ls_shift/su_mean 0.000
_refine_ls_structure_factor_coef Fsqd
_refine_ls_weighting_details 'w=1/[\s^2^(Fo^2^)+(0.0369P)^2^+8.3031P] where P=(Fo^2^+2Fc^2^)/3'
_refine_ls_weighting_scheme calc
_refine_ls_wR_factor_gt 0.0995
_refine_ls_wR_factor_ref 0.1059
_reflns_Friedel_coverage 0.000
_reflns_number_gt 3294
_reflns_number_total 4249
_reflns_threshold_expression 'I > 2\s(I)'
_cod_data_source_file ic5b00973_si_004.cif
_cod_data_source_block P21/c
_cod_depositor_comments
;
The following automatic conversions were performed:

'_exptl_absorpt_correction_type' value 'multi scan' changed to
'multi-scan' according to
/usr/data/users/saulius/crontab/automatic-downloads/rss-feeds/ACS/lib/dictionaries/cif_core.dic
dictionary named 'cif_core.dic' version 2.4.2 from 2011-04-26.

Automatic conversion script
Id: cif_fix_values 3271 2015-04-21 07:52:19Z andrius 

 Adding full bibliography for 4343450--4343453.cif.
;
_cod_database_code 4343451
_shelx_shelxl_version_number 2014/7
_shelx_space_group_comment
;
The symmetry employed for this shelxl refinement is uniquely defined
by the following loop, which should always be used as a source of
symmetry information in preference to the above space-group names.
They are only intended as comments.
;
_shelx_estimated_absorpt_t_min 0.294
_shelx_estimated_absorpt_t_max 0.813

loop_
_space_group_symop_operation_xyz
'x, y, z'
'-x, y+1/2, -z+1/2'
'-x, -y, -z'
'x, -y-1/2, z-1/2'

loop_
_atom_site_label
_atom_site_type_symbol
_atom_site_fract_x
_atom_site_fract_y
_atom_site_fract_z
_atom_site_U_iso_or_equiv
_atom_site_adp_type
_atom_site_occupancy
_atom_site_site_symmetry_order
_atom_site_calc_flag
_atom_site_refinement_flags_posn
_atom_site_refinement_flags_adp
_atom_site_refinement_flags_occupancy
Ge1 Ge 0.49511(7) 0.46626(4) 0.22448(5) 0.00584(15) Uani 1 1 d . . .
Ge2 Ge 0.00740(7) 0.41961(4) 0.24128(5) 0.00527(15) Uani 1 1 d . . .
Fe1 Fe 0.5000 0.5000 0.5000 0.0068(3) Uani 1 2 d S . P
Fe2 Fe 0.0000 0.5000 0.5000 0.0065(3) Uani 1 2 d S . P
P1 P 0.32761(16) 0.34303(9) 0.32561(14) 0.0065(3) Uani 1 1 d . . .
P2 P 0.22905(16) 0.56189(9) 0.23986(14) 0.0067(3) Uani 1 1 d . . .
P3 P 0.77790(16) 0.56467(9) 0.23297(14) 0.0060(3) Uani 1 1 d . . .
P4 P 0.78137(16) 0.34838(9) 0.32835(14) 0.0062(3) Uani 1 1 d . . .
F1 F -0.0791(4) 0.3809(2) 0.0926(3) 0.0108(7) Uani 1 1 d . . .
F2 F 0.4075(4) 0.4477(2) 0.0689(3) 0.0094(7) Uani 1 1 d . . .
O1 O 0.3913(4) 0.3895(3) 0.4404(4) 0.0102(9) Uani 1 1 d . . .
O2 O 0.5862(4) 0.4901(3) 0.3794(4) 0.0086(9) Uani 1 1 d D . .
H2 H 0.671(4) 0.473(5) 0.408(7) 0.050 Uiso 1 1 d D U .
O3 O 0.3035(5) 0.5627(3) 0.3727(4) 0.0126(9) Uani 1 1 d . . .
O4 O 0.0920(5) 0.4575(3) 0.3909(4) 0.0096(9) Uani 1 1 d D . .
H4 H 0.180(4) 0.471(5) 0.417(8) 0.050 Uiso 1 1 d D U .
O5 O 0.8606(5) 0.5786(3) 0.3637(4) 0.0107(9) Uani 1 1 d . . .
O6 O 0.8417(4) 0.4017(3) 0.4376(4) 0.0092(9) Uani 1 1 d . . .
O7 O 0.3659(4) 0.3851(2) 0.2332(4) 0.0072(8) Uani 1 1 d . . .
O8 O 0.6333(4) 0.3837(2) 0.2329(3) 0.0084(9) Uani 1 1 d . . .
O9 O 0.3494(4) 0.5507(2) 0.1945(4) 0.0078(9) Uani 1 1 d . . .
O10 O 0.6087(4) 0.5499(2) 0.1917(4) 0.0085(9) Uani 1 1 d . . .
O11 O 0.1536(4) 0.3367(2) 0.2724(4) 0.0085(9) Uani 1 1 d . . .
O12 O 0.1130(4) 0.4920(2) 0.1881(4) 0.0078(9) Uani 1 1 d . . .
O13 O 0.8938(4) 0.3397(2) 0.2758(4) 0.0072(8) Uani 1 1 d . . .
O14 O 0.8440(4) 0.4947(2) 0.1891(4) 0.0071(8) Uani 1 1 d . . .
O15 O 0.3858(4) 0.2542(3) 0.3422(4) 0.0100(9) Uani 1 1 d . . .
O16 O 0.1446(4) 0.6419(3) 0.1897(4) 0.0124(9) Uani 1 1 d . . .
O17 O 0.7897(5) 0.6435(3) 0.1678(4) 0.0102(9) Uani 1 1 d D . .
H17 H 0.724(7) 0.679(4) 0.153(8) 0.050 Uiso 1 1 d D U .
O18 O 0.7486(5) 0.2615(3) 0.3576(4) 0.0119(9) Uani 1 1 d D . .
H18 H 0.782(9) 0.220(3) 0.340(8) 0.050 Uiso 1 1 d D U .
OW1 O 0.1511(6) 0.2775(3) 0.5154(4) 0.0188(11) Uani 1 1 d D . .
HW1A H 0.141(10) 0.286(6) 0.449(4) 0.050 Uiso 1 1 d D U .
HW1B H 0.151(10) 0.322(3) 0.546(7) 0.050 Uiso 1 1 d D U .
OW2 O 0.6402(6) 0.2258(3) 0.0586(5) 0.0265(12) Uani 1 1 d D . .
HW2A H 0.571(7) 0.225(6) -0.009(3) 0.050 Uiso 1 1 d D U .
HW2B H 0.675(10) 0.262(4) 0.108(6) 0.050 Uiso 1 1 d D U .
K1 K 0.12317(15) 0.10329(9) 0.50273(12) 0.0142(3) Uani 1 1 d . . .
K2 K 0.62500(15) 0.39250(9) 0.01072(12) 0.0137(3) Uani 1 1 d . . .
K3 K 0.94102(16) 0.21261(9) 0.13255(13) 0.0166(3) Uani 1 1 d . . .
K4 K 0.45679(18) 0.19824(13) 0.16791(15) 0.0333(4) Uani 1 1 d . . .

loop_
_atom_site_aniso_label
_atom_site_aniso_U_11
_atom_site_aniso_U_22
_atom_site_aniso_U_33
_atom_site_aniso_U_23
_atom_site_aniso_U_13
_atom_site_aniso_U_12
Ge1 0.0043(3) 0.0075(3) 0.0068(3) 0.0002(2) 0.0036(2) -0.0001(2)
Ge2 0.0047(3) 0.0063(3) 0.0064(3) -0.0003(2) 0.0039(2) 0.0001(2)
Fe1 0.0058(6) 0.0088(6) 0.0070(6) -0.0023(5) 0.0041(5) -0.0021(5)
Fe2 0.0052(6) 0.0091(6) 0.0062(6) 0.0003(5) 0.0035(5) 0.0008(5)
P1 0.0044(7) 0.0072(7) 0.0088(8) -0.0006(6) 0.0039(6) -0.0004(6)
P2 0.0047(7) 0.0073(7) 0.0099(8) 0.0008(6) 0.0048(6) 0.0005(6)
P3 0.0035(7) 0.0083(7) 0.0077(8) 0.0010(6) 0.0039(6) 0.0010(6)
P4 0.0043(7) 0.0069(7) 0.0094(8) 0.0008(6) 0.0048(6) 0.0004(6)
F1 0.0091(17) 0.0128(18) 0.0109(19) -0.0043(14) 0.0047(15) -0.0006(14)
F2 0.0083(17) 0.0125(18) 0.0082(18) -0.0003(14) 0.0043(14) 0.0032(14)
O1 0.009(2) 0.014(2) 0.010(2) -0.0027(18) 0.0067(18) -0.0050(17)
O2 0.005(2) 0.014(2) 0.006(2) -0.0003(17) 0.0027(18) 0.0015(17)
O3 0.016(2) 0.013(2) 0.011(2) -0.0013(18) 0.0086(19) -0.0001(18)
O4 0.008(2) 0.015(2) 0.006(2) -0.0029(17) 0.0038(18) -0.0014(17)
O5 0.011(2) 0.010(2) 0.012(2) 0.0001(18) 0.0058(18) 0.0018(17)
O6 0.005(2) 0.013(2) 0.009(2) 0.0001(17) 0.0033(17) 0.0005(16)
O7 0.007(2) 0.006(2) 0.010(2) 0.0002(16) 0.0041(17) -0.0011(16)
O8 0.010(2) 0.010(2) 0.006(2) -0.0022(17) 0.0035(17) 0.0026(17)
O9 0.006(2) 0.007(2) 0.012(2) 0.0028(16) 0.0058(18) 0.0024(16)
O10 0.007(2) 0.009(2) 0.012(2) 0.0035(17) 0.0056(18) 0.0009(16)
O11 0.006(2) 0.007(2) 0.012(2) 0.0007(17) 0.0036(17) 0.0029(16)
O12 0.0042(19) 0.009(2) 0.010(2) 0.0009(17) 0.0034(17) -0.0001(16)
O13 0.006(2) 0.006(2) 0.013(2) -0.0024(17) 0.0062(17) -0.0004(16)
O14 0.009(2) 0.007(2) 0.008(2) 0.0006(16) 0.0052(17) 0.0043(16)
O15 0.006(2) 0.011(2) 0.012(2) -0.0007(17) 0.0033(18) -0.0010(16)
O16 0.008(2) 0.009(2) 0.023(3) -0.0006(19) 0.0091(19) 0.0008(17)
O17 0.012(2) 0.008(2) 0.017(2) 0.0038(18) 0.0115(19) 0.0042(17)
O18 0.014(2) 0.007(2) 0.021(3) 0.0017(19) 0.013(2) 0.0027(18)
OW1 0.023(3) 0.016(2) 0.020(3) 0.005(2) 0.013(2) 0.002(2)
OW2 0.024(3) 0.032(3) 0.018(3) -0.006(2) 0.004(2) -0.008(2)
K1 0.0096(6) 0.0229(8) 0.0115(7) 0.0025(6) 0.0060(6) 0.0016(6)
K2 0.0117(7) 0.0167(7) 0.0132(7) 0.0040(6) 0.0061(6) 0.0031(5)
K3 0.0153(7) 0.0155(7) 0.0175(8) -0.0024(6) 0.0060(6) 0.0012(6)
K4 0.0196(8) 0.0603(13) 0.0234(9) 0.0031(8) 0.0128(7) 0.0103(8)

loop_
_atom_type_symbol
_atom_type_description
_atom_type_scat_dispersion_real
_atom_type_scat_dispersion_imag
_atom_type_scat_source
F F 0.0171 0.0103 'International Tables Vol C Tables 4.2.6.8 and 6.1.1.4'
Fe Fe 0.3463 0.8444 'International Tables Vol C Tables 4.2.6.8 and 6.1.1.4'
Ge Ge 0.1547 1.8001 'International Tables Vol C Tables 4.2.6.8 and 6.1.1.4'
H H 0.0000 0.0000 'International Tables Vol C Tables 4.2.6.8 and 6.1.1.4'
K K 0.2009 0.2494 'International Tables Vol C Tables 4.2.6.8 and 6.1.1.4'
O O 0.0106 0.0060 'International Tables Vol C Tables 4.2.6.8 and 6.1.1.4'
P P 0.1023 0.0942 'International Tables Vol C Tables 4.2.6.8 and 6.1.1.4'

loop_
_geom_angle_atom_site_label_1
_geom_angle_atom_site_label_2
_geom_angle_atom_site_label_3
_geom_angle
_geom_angle_site_symmetry_1
_geom_angle_site_symmetry_3
F2 Ge1 O2 177.01(18) . .
F2 Ge1 O7 86.58(17) . .
O2 Ge1 O7 96.20(18) . .
F2 Ge1 O8 85.84(16) . .
O2 Ge1 O8 95.23(18) . .
O7 Ge1 O8 90.19(17) . .
F2 Ge1 O9 86.94(16) . .
O2 Ge1 O9 91.86(18) . .
O7 Ge1 O9 91.87(17) . .
O8 Ge1 O9 172.36(18) . .
F2 Ge1 O10 85.48(16) . .
O2 Ge1 O10 91.70(18) . .
O7 Ge1 O10 171.76(18) . .
O8 Ge1 O10 91.44(17) . .
O9 Ge1 O10 85.49(17) . .
F2 Ge1 K2 50.05(11) . 3_665
O2 Ge1 K2 127.16(14) . 3_665
O7 Ge1 K2 121.50(13) . 3_665
O8 Ge1 K2 117.99(13) . 3_665
O9 Ge1 K2 54.90(12) . 3_665
O10 Ge1 K2 50.92(12) . 3_665
F2 Ge1 K1 43.80(11) . 4_565
O2 Ge1 K1 138.06(13) . 4_565
O7 Ge1 K1 49.58(13) . 4_565
O8 Ge1 K1 106.57(13) . 4_565
O9 Ge1 K1 69.52(13) . 4_565
O10 Ge1 K1 122.29(13) . 4_565
K2 Ge1 K1 72.73(4) 3_665 4_565
F2 Ge1 K2 44.89(11) . .
O2 Ge1 K2 134.67(13) . .
O7 Ge1 K2 107.01(13) . .
O8 Ge1 K2 47.67(12) . .
O9 Ge1 K2 124.74(13) . .
O10 Ge1 K2 68.54(13) . .
K2 Ge1 K2 71.38(4) 3_665 .
K1 Ge1 K2 84.22(4) 4_565 .
F2 Ge1 K4 117.69(11) . 2_655
O2 Ge1 K4 59.63(14) . 2_655
O7 Ge1 K4 128.65(13) . 2_655
O8 Ge1 K4 132.88(13) . 2_655
O9 Ge1 K4 49.58(13) . 2_655
O10 Ge1 K4 54.25(13) . 2_655
K2 Ge1 K4 67.78(4) 3_665 2_655
K1 Ge1 K4 118.69(4) 4_565 2_655
K2 Ge1 K4 122.30(4) . 2_655
F1 Ge2 O4 179.07(18) . .
F1 Ge2 O11 86.37(17) . .
O4 Ge2 O11 93.81(19) . .
F1 Ge2 O12 85.44(17) . .
O4 Ge2 O12 95.47(19) . .
O11 Ge2 O12 90.86(18) . .
F1 Ge2 O13 87.26(17) . 1_455
O4 Ge2 O13 91.84(18) . 1_455
O11 Ge2 O13 87.21(17) . 1_455
O12 Ge2 O13 172.55(18) . 1_455
F1 Ge2 O14 85.46(16) . 1_455
O4 Ge2 O14 94.32(19) . 1_455
O11 Ge2 O14 171.64(18) . 1_455
O12 Ge2 O14 90.28(17) . 1_455
O13 Ge2 O14 90.60(17) 1_455 1_455
F1 Ge2 K3 49.43(11) . 1_455
O4 Ge2 K3 130.08(14) . 1_455
O11 Ge2 K3 53.65(13) . 1_455
O12 Ge2 K3 118.60(13) . 1_455
O13 Ge2 K3 54.81(12) 1_455 1_455
O14 Ge2 K3 118.87(13) 1_455 1_455
F1 Ge2 K2 43.70(11) . 1_455
O4 Ge2 K2 135.62(13) . 1_455
O11 Ge2 K2 120.92(13) . 1_455
O12 Ge2 K2 109.48(13) . 1_455
O13 Ge2 K2 65.69(13) 1_455 1_455
O14 Ge2 K2 51.06(13) 1_455 1_455
K3 Ge2 K2 68.24(3) 1_455 1_455
F1 Ge2 K1 44.41(11) . 4_565
O4 Ge2 K1 136.47(13) . 4_565
O11 Ge2 K1 67.00(13) . 4_565
O12 Ge2 K1 49.01(13) . 4_565
O13 Ge2 K1 123.84(12) 1_455 4_565
O14 Ge2 K1 107.91(13) 1_455 4_565
K3 Ge2 K1 70.18(4) 1_455 4_565
K2 Ge2 K1 85.59(4) 1_455 4_565
O1 Fe1 O1 180.0 . 3_666
O1 Fe1 O2 90.97(16) . 3_666
O1 Fe1 O2 89.03(16) 3_666 3_666
O1 Fe1 O2 89.03(16) . .
O1 Fe1 O2 90.97(16) 3_666 .
O2 Fe1 O2 180.0 3_666 .
O1 Fe1 O3 88.85(17) . .
O1 Fe1 O3 91.15(17) 3_666 .
O2 Fe1 O3 89.08(16) 3_666 .
O2 Fe1 O3 90.92(16) . .
O1 Fe1 O3 91.15(17) . 3_666
O1 Fe1 O3 88.85(17) 3_666 3_666
O2 Fe1 O3 90.92(16) 3_666 3_666
O2 Fe1 O3 89.08(16) . 3_666
O3 Fe1 O3 180.0(2) . 3_666
O1 Fe1 K4 48.07(12) . 4_566
O1 Fe1 K4 131.93(12) 3_666 4_566
O2 Fe1 K4 58.98(12) 3_666 4_566
O2 Fe1 K4 121.02(12) . 4_566
O3 Fe1 K4 120.21(12) . 4_566
O3 Fe1 K4 59.79(12) 3_666 4_566
O1 Fe1 K4 131.93(12) . 2_655
O1 Fe1 K4 48.07(12) 3_666 2_655
O2 Fe1 K4 121.02(12) 3_666 2_655
O2 Fe1 K4 58.98(12) . 2_655
O3 Fe1 K4 59.79(12) . 2_655
O3 Fe1 K4 120.21(12) 3_666 2_655
K4 Fe1 K4 180.0 4_566 2_655
O4 Fe2 O4 180.0 3_566 .
O4 Fe2 O5 88.47(16) 3_566 3_666
O4 Fe2 O5 91.53(16) . 3_666
O4 Fe2 O5 91.53(16) 3_566 1_455
O4 Fe2 O5 88.47(16) . 1_455
O5 Fe2 O5 180.0 3_666 1_455
O4 Fe2 O6 88.71(16) 3_566 3_666
O4 Fe2 O6 91.29(16) . 3_666
O5 Fe2 O6 92.15(16) 3_666 3_666
O5 Fe2 O6 87.85(16) 1_455 3_666
O4 Fe2 O6 91.29(16) 3_566 1_455
O4 Fe2 O6 88.71(16) . 1_455
O5 Fe2 O6 87.85(16) 3_666 1_455
O5 Fe2 O6 92.15(16) 1_455 1_455
O6 Fe2 O6 180.0 3_666 1_455
O4 Fe2 K3 79.12(12) 3_566 4_466
O4 Fe2 K3 100.88(12) . 4_466
O5 Fe2 K3 45.22(12) 3_666 4_466
O5 Fe2 K3 134.78(12) 1_455 4_466
O6 Fe2 K3 135.31(11) 3_666 4_466
O6 Fe2 K3 44.69(11) 1_455 4_466
O4 Fe2 K3 100.88(12) 3_566 2_655
O4 Fe2 K3 79.12(12) . 2_655
O5 Fe2 K3 134.78(12) 3_666 2_655
O5 Fe2 K3 45.22(12) 1_455 2_655
O6 Fe2 K3 44.69(11) 3_666 2_655
O6 Fe2 K3 135.31(11) 1_455 2_655
K3 Fe2 K3 180.00(2) 4_466 2_655
O1 P1 O15 111.4(2) . .
O1 P1 O7 112.2(2) . .
O15 P1 O7 108.2(2) . .
O1 P1 O11 111.1(2) . .
O15 P1 O11 106.2(2) . .
O7 P1 O11 107.6(2) . .
O1 P1 K4 138.52(17) . .
O15 P1 K4 43.30(17) . .
O7 P1 K4 66.35(16) . .
O11 P1 K4 108.28(17) . .
O1 P1 K1 136.71(18) . 4_565
O15 P1 K1 110.66(18) . 4_565
O7 P1 K1 43.00(15) . 4_565
O11 P1 K1 65.63(16) . 4_565
K4 P1 K1 72.66(5) . 4_565
O3 P2 O16 111.4(3) . .
O3 P2 O12 112.7(2) . .
O16 P2 O12 106.0(2) . .
O3 P2 O9 110.0(2) . .
O16 P2 O9 108.4(2) . .
O12 P2 O9 108.1(2) . .
O3 P2 K1 140.45(18) . 2
O16 P2 K1 47.76(17) . 2
O12 P2 K1 60.29(16) . 2
O9 P2 K1 108.90(17) . 2
O3 P2 K4 72.93(17) . 2_655
O16 P2 K4 81.46(17) . 2_655
O12 P2 K4 167.12(17) . 2_655
O9 P2 K4 59.16(16) . 2_655
K1 P2 K4 123.34(6) 2 2_655
O3 P2 K3 66.31(17) . 2_655
O16 P2 K3 49.68(17) . 2_655
O12 P2 K3 105.47(16) . 2_655
O9 P2 K3 144.37(16) . 2_655
K1 P2 K3 77.98(5) 2 2_655
K4 P2 K3 87.38(6) 2_655 2_655
O3 P2 K1 135.74(18) . 4_565
O16 P2 K1 110.98(18) . 4_565
O12 P2 K1 41.95(16) . 4_565
O9 P2 K1 67.08(16) . 4_565
K1 P2 K1 68.06(5) 2 4_565
K4 P2 K1 125.85(6) 2_655 4_565
K3 P2 K1 141.68(5) 2_655 4_565
O5 P3 O14 113.6(2) . .
O5 P3 O10 112.0(2) . .
O14 P3 O10 110.0(2) . .
O5 P3 O17 109.4(3) . .
O14 P3 O17 105.3(2) . .
O10 P3 O17 106.0(2) . .
O5 P3 K3 55.50(17) . 2_755
O14 P3 K3 107.68(17) . 2_755
O10 P3 K3 141.90(17) . 2_755
O17 P3 K3 57.68(17) . 2_755
O5 P3 K1 132.45(18) . 2_655
O14 P3 K1 60.26(16) . 2_655
O10 P3 K1 113.88(17) . 2_655
O17 P3 K1 45.54(16) . 2_655
K3 P3 K1 80.38(5) 2_755 2_655
O5 P3 K2 140.94(18) . .
O14 P3 K2 43.74(16) . .
O10 P3 K2 67.43(16) . .
O17 P3 K2 107.82(18) . .
K3 P3 K2 147.11(6) 2_755 .
K1 P3 K2 70.86(5) 2_655 .
O5 P3 K4 70.24(17) . 2_655
O14 P3 K4 166.03(17) . 2_655
O10 P3 K4 57.33(16) . 2_655
O17 P3 K4 85.12(16) . 2_655
K3 P3 K4 85.66(6) 2_755 2_655
K1 P3 K4 128.06(6) 2_655 2_655
K2 P3 K4 124.63(6) . 2_655
O6 P4 O18 109.9(2) . .
O6 P4 O8 111.2(2) . .
O18 P4 O8 107.5(2) . .
O6 P4 O13 112.5(2) . .
O18 P4 O13 107.3(2) . .
O8 P4 O13 108.3(2) . .
O6 P4 K3 50.57(16) . 4_566
O18 P4 K3 61.69(18) . 4_566
O8 P4 K3 139.15(17) . 4_566
O13 P4 K3 112.50(17) . 4_566
O6 P4 K2 134.10(17) . .
O18 P4 K2 114.41(19) . .
O8 P4 K2 43.78(15) . .
O13 P4 K2 64.97(16) . .
K3 P4 K2 175.00(6) 4_566 .
O6 P4 K4 138.29(17) . .
O18 P4 K4 47.46(18) . .
O8 P4 K4 62.05(16) . .
O13 P4 K4 108.27(16) . .
K3 P4 K4 105.23(6) 4_566 .
K2 P4 K4 72.24(5) . .
Ge2 F1 K2 108.28(15) . 1_455
Ge2 F1 K1 108.07(15) . 4_565
K2 F1 K1 136.34(14) 1_455 4_565
Ge2 F1 K3 100.76(15) . 1_455
K2 F1 K3 96.80(11) 1_455 1_455
K1 F1 K3 99.35(11) 4_565 1_455
Ge1 F2 K1 108.72(15) . 4_565
Ge1 F2 K2 107.44(14) . .
K1 F2 K2 131.55(14) 4_565 .
Ge1 F2 K2 99.77(14) . 3_665
K1 F2 K2 103.79(11) 4_565 3_665
K2 F2 K2 100.65(11) . 3_665
P1 O1 Fe1 135.8(3) . .
P1 O1 K4 120.8(2) . 4_566
Fe1 O1 K4 101.62(16) . 4_566
Ge1 O2 Fe1 130.8(2) . .
Ge1 O2 K4 93.17(16) . 2_655
Fe1 O2 K4 89.66(14) . 2_655
Ge1 O2 H2 109(7) . .
Fe1 O2 H2 113(7) . .
K4 O2 H2 117(6) 2_655 .
P2 O3 Fe1 131.5(3) . .
P2 O3 K3 89.73(19) . 2_655
Fe1 O3 K3 138.42(17) . 2_655
Ge2 O4 Fe2 132.4(2) . .
Ge2 O4 H4 116(7) . .
Fe2 O4 H4 110(7) . .
P3 O5 Fe2 131.0(3) . 1_655
P3 O5 K3 99.3(2) . 2_755
Fe2 O5 K3 104.09(16) 1_655 2_755
P4 O6 Fe2 133.8(2) . 1_655
P4 O6 K3 105.6(2) . 4_566
Fe2 O6 K3 104.16(15) 1_655 4_566
P1 O7 Ge1 139.6(3) . .
P1 O7 K1 115.3(2) . 4_565
Ge1 O7 K1 100.42(16) . 4_565
P1 O7 K4 88.74(17) . .
Ge1 O7 K4 110.29(16) . .
K1 O7 K4 90.15(11) 4_565 .
P4 O8 Ge1 136.3(3) . .
P4 O8 K2 113.8(2) . .
Ge1 O8 K2 102.42(16) . .
P4 O8 K4 94.24(18) . .
Ge1 O8 K4 109.09(16) . .
K2 O8 K4 91.15(11) . .
P2 O9 Ge1 130.8(2) . .
P2 O9 K2 133.9(2) . 3_665
Ge1 O9 K2 92.47(15) . 3_665
P2 O9 K4 95.12(18) . 2_655
Ge1 O9 K4 102.35(16) . 2_655
K2 O9 K4 89.00(11) 3_665 2_655
P3 O10 Ge1 133.8(2) . .
P3 O10 K2 127.3(2) . 3_665
Ge1 O10 K2 96.19(16) . 3_665
P3 O10 K4 98.95(19) . 2_655
Ge1 O10 K4 96.80(15) . 2_655
K2 O10 K4 88.38(12) 3_665 2_655
P1 O11 Ge2 130.5(2) . .
P1 O11 K3 133.0(2) . 1_455
Ge2 O11 K3 94.58(15) . 1_455
P2 O12 Ge2 137.2(3) . .
P2 O12 K1 117.0(2) . 4_565
Ge2 O12 K1 101.06(16) . 4_565
P2 O12 K1 94.13(18) . 2
Ge2 O12 K1 107.01(16) . 2
K1 O12 K1 87.68(12) 4_565 2
P4 O13 Ge2 131.4(2) . 1_655
P4 O13 K3 133.1(2) . .
Ge2 O13 K3 93.19(15) 1_655 .
P4 O13 K2 90.34(17) . .
Ge2 O13 K2 83.29(14) 1_655 .
K3 O13 K2 80.14(11) . .
P3 O14 Ge2 141.7(3) . 1_655
P3 O14 K2 114.6(2) . .
Ge2 O14 K2 97.98(16) 1_655 .
P3 O14 K1 94.64(18) . 2_655
Ge2 O14 K1 105.06(16) 1_655 2_655
K2 O14 K1 90.71(12) . 2_655
P1 O15 K4 114.4(2) . .
P1 O15 K2 150.1(2) . 4_566
K4 O15 K2 85.38(12) . 4_566
P2 O16 K1 108.3(2) . 2
P2 O16 K3 107.4(2) . 2_655
K1 O16 K3 105.66(13) 2 2_655
P3 O17 K1 110.7(2) . 2_655
P3 O17 K3 96.1(2) . 2_755
K1 O17 K3 106.41(14) 2_655 2_755
P3 O17 H17 117(6) . .
K1 O17 H17 119(6) 2_655 .
K3 O17 H17 104(6) 2_755 .
P4 O18 K4 110.6(2) . .
P4 O18 K3 93.3(2) . 4_566
K4 O18 K3 145.07(16) . 4_566
P4 O18 H18 122(6) . .
K4 O18 H18 82(6) . .
K3 O18 H18 107(6) 4_566 .
K4 OW1 K1 103.10(16) 4_566 .
K4 OW1 K3 114.81(17) 4_566 4_466
K1 OW1 K3 90.49(14) . 4_466
K4 OW1 HW1A 107(7) 4_566 .
K1 OW1 HW1A 98(7) . .
K3 OW1 HW1A 135(7) 4_466 .
K4 OW1 HW1B 77(7) 4_566 .
K1 OW1 HW1B 152(7) . .
K3 OW1 HW1B 65(7) 4_466 .
HW1A OW1 HW1B 109(9) . .
K3 OW2 K2 95.54(17) . .
K3 OW2 K4 133.0(2) . .
K2 OW2 K4 106.50(19) . .
K3 OW2 HW2A 129(7) . .
K2 OW2 HW2A 81(6) . .
K4 OW2 HW2A 96(7) . .
K3 OW2 HW2B 76(7) . .
K2 OW2 HW2B 55(7) . .
K4 OW2 HW2B 83(7) . .
HW2A OW2 HW2B 133(9) . .
F2 K1 F1 139.77(11) 4_566 4_566
F2 K1 O17 70.28(12) 4_566 2_645
F1 K1 O17 149.10(13) 4_566 2_645
F2 K1 O16 143.81(12) 4_566 2_545
F1 K1 O16 75.61(12) 4_566 2_545
O17 K1 O16 76.50(13) 2_645 2_545
F2 K1 OW1 102.96(13) 4_566 .
F1 K1 OW1 87.43(13) 4_566 .
O17 K1 OW1 75.66(14) 2_645 .
O16 K1 OW1 81.81(14) 2_545 .
F2 K1 O7 53.87(11) 4_566 4_566
F1 K1 O7 90.41(12) 4_566 4_566
O17 K1 O7 112.04(13) 2_645 4_566
O16 K1 O7 158.94(13) 2_545 4_566
OW1 K1 O7 81.90(13) . 4_566
F2 K1 O12 89.75(11) 4_566 4_566
F1 K1 O12 53.22(11) 4_566 4_566
O17 K1 O12 156.74(13) 2_645 4_566
O16 K1 O12 118.52(13) 2_545 4_566
OW1 K1 O12 121.92(14) . 4_566
O7 K1 O12 60.82(12) 4_566 4_566
F2 K1 O12 113.05(11) 4_566 2_545
F1 K1 O12 86.52(11) 4_566 2_545
O17 K1 O12 85.08(12) 2_645 2_545
O16 K1 O12 48.84(12) 2_545 2_545
OW1 K1 O12 130.17(14) . 2_545
O7 K1 O12 147.50(12) 4_566 2_545
O12 K1 O12 92.32(12) 4_566 2_545
F2 K1 O14 67.25(11) 4_566 2_645
F1 K1 O14 136.76(11) 4_566 2_645
O17 K1 O14 48.68(11) 2_645 2_645
O16 K1 O14 80.27(12) 2_545 2_645
OW1 K1 O14 124.04(13) . 2_645
O7 K1 O14 120.13(12) 4_566 2_645
O12 K1 O14 113.24(12) 4_566 2_645
O12 K1 O14 50.99(11) 2_545 2_645
F2 K1 P2 134.85(9) 4_566 2_545
F1 K1 P2 75.88(9) 4_566 2_545
O17 K1 P2 83.96(10) 2_645 2_545
O16 K1 P2 23.96(9) 2_545 2_545
OW1 K1 P2 105.73(11) . 2_545
O7 K1 P2 163.76(10) 4_566 2_545
O12 K1 P2 103.39(9) 4_566 2_545
O12 K1 P2 25.58(8) 2_545 2_545
O14 K1 P2 67.87(8) 2_645 2_545
F2 K1 P3 64.47(8) 4_566 2_645
F1 K1 P3 152.80(9) 4_566 2_645
O17 K1 P3 23.77(9) 2_645 2_645
O16 K1 P3 79.35(10) 2_545 2_645
OW1 K1 P3 99.43(11) . 2_645
O7 K1 P3 116.53(10) 4_566 2_645
O12 K1 P3 135.82(10) 4_566 2_645
O12 K1 P3 68.88(8) 2_545 2_645
O14 K1 P3 25.09(7) 2_645 2_645
P2 K1 P3 76.92(5) 2_545 2_645
F2 K1 Ge1 27.47(7) 4_566 4_566
F1 K1 Ge1 112.51(9) 4_566 4_566
O17 K1 Ge1 96.54(10) 2_645 4_566
O16 K1 Ge1 170.64(10) 2_545 4_566
OW1 K1 Ge1 102.73(11) . 4_566
O7 K1 Ge1 30.00(8) 4_566 4_566
O12 K1 Ge1 66.22(8) 4_566 4_566
O12 K1 Ge1 125.12(9) 2_545 4_566
O14 K1 Ge1 90.43(8) 2_645 4_566
P2 K1 Ge1 150.69(5) 2_545 4_566
P3 K1 Ge1 91.76(5) 2_645 4_566
F2 K1 HW1A 101.9(18) 4_566 .
F1 K1 HW1A 97.6(14) 4_566 .
O17 K1 HW1A 61.5(10) 2_645 .
O16 K1 HW1A 73.3(16) 2_545 .
OW1 K1 HW1A 15.4(8) . .
O7 K1 HW1A 93.4(13) 4_566 .
O12 K1 HW1A 137.3(8) 4_566 .
O12 K1 HW1A 119.1(13) 2_545 .
O14 K1 HW1A 109.2(9) 2_645 .
P2 K1 HW1A 96.9(15) 2_545 .
P3 K1 HW1A 85.1(10) 2_645 .
Ge1 K1 HW1A 109.1(17) 4_566 .
F1 K2 F2 142.23(12) 1_655 .
F1 K2 F2 97.98(11) 1_655 3_665
F2 K2 F2 79.35(11) . 3_665
F1 K2 O10 135.86(12) 1_655 3_665
F2 K2 O10 72.67(12) . 3_665
F2 K2 O10 54.80(11) 3_665 3_665
F1 K2 OW2 84.40(14) 1_655 .
F2 K2 OW2 103.41(15) . .
F2 K2 OW2 172.09(14) 3_665 .
O10 K2 OW2 118.61(14) 3_665 .
F1 K2 O8 94.13(12) 1_655 .
F2 K2 O8 53.97(11) . .
F2 K2 O8 111.57(12) 3_665 .
O10 K2 O8 126.56(13) 3_665 .
OW2 K2 O8 75.65(14) . .
F1 K2 O14 53.97(11) 1_655 .
F2 K2 O14 90.64(12) . .
F2 K2 O14 70.89(11) 3_665 .
O10 K2 O14 124.97(13) 3_665 .
OW2 K2 O14 116.20(14) . .
O8 K2 O14 63.84(12) . .
F1 K2 O9 81.23(11) 1_655 3_665
F2 K2 O9 122.82(11) . 3_665
F2 K2 O9 53.74(11) 3_665 3_665
O10 K2 O9 54.81(12) 3_665 3_665
OW2 K2 O9 119.60(15) . 3_665
O8 K2 O9 163.18(13) . 3_665
O14 K2 O9 100.99(12) . 3_665
F1 K2 O13 48.66(10) 1_655 .
F2 K2 O13 100.56(11) . .
F2 K2 O13 121.50(11) 3_665 .
O10 K2 O13 172.47(12) 3_665 .
OW2 K2 O13 65.60(13) . .
O8 K2 O13 46.98(11) . .
O14 K2 O13 50.63(11) . .
O9 K2 O13 129.80(11) 3_665 .
F1 K2 O15 123.06(11) 1_655 4_565
F2 K2 O15 88.99(11) . 4_565
F2 K2 O15 119.66(11) 3_665 4_565
O10 K2 O15 65.14(11) 3_665 4_565
OW2 K2 O15 53.47(13) . 4_565
O8 K2 O15 107.58(12) . 4_565
O14 K2 O15 169.13(12) . 4_565
O9 K2 O15 88.30(12) 3_665 4_565
O13 K2 O15 118.83(11) . 4_565
F1 K2 Ge1 106.00(9) 1_655 3_665
F2 K2 Ge1 90.52(8) . 3_665
F2 K2 Ge1 30.18(7) 3_665 3_665
O10 K2 Ge1 32.89(8) 3_665 3_665
OW2 K2 Ge1 141.91(12) . 3_665
O8 K2 Ge1 137.59(9) . 3_665
O14 K2 Ge1 98.60(9) . 3_665
O9 K2 Ge1 32.63(8) 3_665 3_665
O13 K2 Ge1 146.84(8) . 3_665
O15 K2 Ge1 92.27(8) 4_565 3_665
F1 K2 Ge2 28.02(8) 1_655 1_655
F2 K2 Ge2 114.25(9) . 1_655
F2 K2 Ge2 95.34(8) 3_665 1_655
O10 K2 Ge2 148.77(10) 3_665 1_655
OW2 K2 Ge2 90.28(11) . 1_655
O8 K2 Ge2 69.08(9) . 1_655
O14 K2 Ge2 30.96(8) . 1_655
O9 K2 Ge2 102.02(9) 3_665 1_655
O13 K2 Ge2 31.02(7) . 1_655
O15 K2 Ge2 141.63(8) 4_565 1_655
Ge1 K2 Ge2 116.25(4) 3_665 1_655
F1 K2 HW2A 95.9(15) 1_655 .
F2 K2 HW2A 102(2) . .
F2 K2 HW2A 155.2(6) 3_665 .
O10 K2 HW2A 101.5(6) 3_665 .
OW2 K2 HW2A 17.3(5) . .
O8 K2 HW2A 87.7(15) . .
O14 K2 HW2A 133.5(5) . .
O9 K2 HW2A 108.8(15) 3_665 .
O13 K2 HW2A 82.9(5) . .
O15 K2 HW2A 36.4(6) 4_565 .
Ge1 K2 HW2A 125.6(8) 3_665 .
Ge2 K2 HW2A 106.4(9) 1_655 .
F1 K2 HW2B 78(2) 1_655 .
F2 K2 HW2B 99(2) . .
F2 K2 HW2B 171.4(9) 3_665 .
O10 K2 HW2B 133.0(14) 3_665 .
OW2 K2 HW2B 16.5(9) . .
O8 K2 HW2B 61.4(14) . .
O14 K2 HW2B 100.8(11) . .
O9 K2 HW2B 132.2(17) 3_665 .
O13 K2 HW2B 50.3(12) . .
O15 K2 HW2B 68.6(12) 4_565 .
Ge1 K2 HW2B 158.3(9) 3_665 .
Ge2 K2 HW2B 77.6(16) 1_655 .
HW2A K2 HW2B 33.4(11) . .
OW2 K3 F1 83.15(14) . 1_655
OW2 K3 O11 123.45(15) . 1_655
F1 K3 O11 53.15(11) 1_655 1_655
OW2 K3 O6 81.41(14) . 4_565
F1 K3 O6 120.21(12) 1_655 4_565
O11 K3 O6 148.26(12) 1_655 4_565
OW2 K3 O5 134.17(15) . 2_745
F1 K3 O5 136.77(12) 1_655 2_745
O11 K3 O5 101.66(12) 1_655 2_745
O6 K3 O5 60.60(12) 4_565 2_745
OW2 K3 O13 72.65(14) . .
F1 K3 O13 53.34(11) 1_655 .
O11 K3 O13 53.36(12) 1_655 .
O6 K3 O13 153.72(12) 4_565 .
O5 K3 O13 143.94(13) 2_745 .
OW2 K3 O17 139.51(15) . 2_745
F1 K3 O17 119.52(12) 1_655 2_745
O11 K3 O17 66.41(12) 1_655 2_745
O6 K3 O17 109.05(12) 4_565 2_745
O5 K3 O17 50.25(12) 2_745 2_745
O13 K3 O17 93.76(12) . 2_745
OW2 K3 O16 69.43(15) . 2_645
F1 K3 O16 119.79(12) 1_655 2_645
O11 K3 O16 100.26(13) 1_655 2_645
O6 K3 O16 107.60(13) 4_565 2_645
O5 K3 O16 97.07(12) 2_745 2_645
O13 K3 O16 67.38(12) . 2_645
O17 K3 O16 70.13(12) 2_745 2_645
OW2 K3 OW1 135.45(16) . 4_665
F1 K3 OW1 82.44(12) 1_655 4_665
O11 K3 OW1 78.01(13) 1_655 4_665
O6 K3 OW1 70.25(12) 4_565 4_665
O5 K3 OW1 56.17(13) 2_745 4_665
O13 K3 OW1 127.00(13) . 4_665
O17 K3 OW1 83.38(13) 2_745 4_665
O16 K3 OW1 151.34(13) 2_645 4_665
OW2 K3 O18 65.09(14) . 4_565
F1 K3 O18 73.07(11) 1_655 4_565
O11 K3 O18 120.26(12) 1_655 4_565
O6 K3 O18 48.09(11) 4_565 4_565
O5 K3 O18 100.75(12) 2_745 4_565
O13 K3 O18 114.15(12) . 4_565
O17 K3 O18 149.56(12) 2_745 4_565
O16 K3 O18 130.58(12) 2_645 4_565
OW1 K3 O18 70.40(13) 4_665 4_565
OW2 K3 O3 51.90(14) . 2_645
F1 K3 O3 134.74(11) 1_655 2_645
O11 K3 O3 145.75(12) 1_655 2_645
O6 K3 O3 64.01(11) 4_565 2_645
O5 K3 O3 86.80(12) 2_745 2_645
O13 K3 O3 101.50(11) . 2_645
O17 K3 O3 96.49(12) 2_745 2_645
O16 K3 O3 45.52(11) 2_645 2_645
OW1 K3 O3 131.46(12) 4_665 2_645
O18 K3 O3 89.87(11) 4_565 2_645
OW2 K3 P3 137.83(13) . 2_745
F1 K3 P3 137.90(9) 1_655 2_745
O11 K3 P3 88.13(9) 1_655 2_745
O6 K3 P3 82.84(9) 4_565 2_745
O5 K3 P3 25.22(9) 2_745 2_745
O13 K3 P3 119.49(10) . 2_745
O17 K3 P3 26.24(8) 2_745 2_745
O16 K3 P3 78.63(9) 2_645 2_745
OW1 K3 P3 72.73(10) 4_665 2_745
O18 K3 P3 125.93(9) 4_565 2_745
O3 K3 P3 86.08(9) 2_645 2_745
OW2 K3 HW2B 17.6(5) . .
F1 K3 HW2B 72.0(16) 1_655 .
O11 K3 HW2B 106.2(6) 1_655 .
O6 K3 HW2B 98.8(6) 4_565 .
O5 K3 HW2B 149.5(13) 2_745 .
O13 K3 HW2B 55.1(5) . .
O17 K3 HW2B 133.4(18) 2_745 .
O16 K3 HW2B 66(2) 2_645 .
OW1 K3 HW2B 142(2) 4_665 .
O18 K3 HW2B 75.7(16) 4_565 .
O3 K3 HW2B 63.1(15) 2_645 .
P3 K3 HW2B 144(2) 2_745 .
O15 K4 OW2 144.03(16) . .
O15 K4 OW1 85.60(14) . 4_565
OW2 K4 OW1 112.46(16) . 4_565
O15 K4 O18 75.24(13) . .
OW2 K4 O18 74.53(14) . .
OW1 K4 O18 150.02(15) 4_565 .
O15 K4 O1 154.09(13) . 4_565
OW2 K4 O1 60.32(13) . 4_565
OW1 K4 O1 72.52(13) 4_565 4_565
O18 K4 O1 130.30(13) . 4_565
O15 K4 O9 96.69(13) . 2_645
OW2 K4 O9 91.39(15) . 2_645
OW1 K4 O9 135.34(14) 4_565 2_645
O18 K4 O9 70.81(12) . 2_645
O1 K4 O9 89.67(12) 4_565 2_645
O15 K4 O10 67.13(12) . 2_645
OW2 K4 O10 137.40(15) . 2_645
OW1 K4 O10 93.56(13) 4_565 2_645
O18 K4 O10 99.75(12) . 2_645
O1 K4 O10 99.88(12) 4_565 2_645
O9 K4 O10 48.59(11) 2_645 2_645
O15 K4 O7 46.69(11) . .
OW2 K4 O7 106.81(15) . .
OW1 K4 O7 73.63(12) 4_565 .
O18 K4 O7 76.46(11) . .
O1 K4 O7 133.75(12) 4_565 .
O9 K4 O7 136.49(12) 2_645 .
O10 K4 O7 112.80(11) 2_645 .
O15 K4 O8 78.74(12) . .
OW2 K4 O8 66.14(13) . .
OW1 K4 O8 109.21(13) 4_565 .
O18 K4 O8 45.01(11) . .
O1 K4 O8 121.06(12) 4_565 .
O9 K4 O8 114.98(11) 2_645 .
O10 K4 O8 137.22(11) 2_645 .
O7 K4 O8 46.50(10) . .
O15 K4 O2 114.07(12) . 2_645
OW2 K4 O2 97.36(14) . 2_645
OW1 K4 O2 90.20(13) 4_565 2_645
O18 K4 O2 118.51(12) . 2_645
O1 K4 O2 53.96(11) 4_565 2_645
O9 K4 O2 48.18(10) 2_645 2_645
O10 K4 O2 47.49(10) 2_645 2_645
O7 K4 O2 154.60(11) . 2_645
O8 K4 O2 157.98(11) . 2_645
O15 K4 P2 115.99(11) . 2_645
OW2 K4 P2 65.74(12) . 2_645
OW1 K4 P2 146.33(12) 4_565 2_645
O18 K4 P2 63.63(9) . 2_645
O1 K4 P2 78.94(9) 4_565 2_645
O9 K4 P2 25.72(8) 2_645 2_645
O10 K4 P2 73.89(9) 2_645 2_645
O7 K4 P2 140.03(9) . 2_645
O8 K4 P2 100.58(9) . 2_645
O2 K4 P2 58.09(8) 2_645 2_645
O15 K4 P1 22.27(9) . .
OW2 K4 P1 129.80(13) . .
OW1 K4 P1 75.74(11) 4_565 .
O18 K4 P1 78.01(10) . .
O1 K4 P1 147.66(10) 4_565 .
O9 K4 P1 117.82(10) 2_645 .
O10 K4 P1 87.96(9) 2_645 .
O7 K4 P1 24.91(7) . .
O8 K4 P1 64.65(8) . .
O2 K4 P1 132.75(9) 2_645 .
P2 K4 P1 133.10(6) 2_645 .
O15 K4 H18 87.3(11) . .
OW2 K4 H18 67.2(16) . .
OW1 K4 H18 165.0(8) 4_565 .
O18 K4 H18 15.6(4) . .
O1 K4 H18 117.1(9) 4_565 .
O9 K4 H18 58.7(12) 2_645 .
O10 K4 H18 95.9(17) 2_645 .
O7 K4 H18 91.9(5) . .
O8 K4 H18 56.3(12) . .
O2 K4 H18 104.8(9) 2_645 .
P2 K4 H18 48.3(6) 2_645 .
P1 K4 H18 92.9(7) . .
O15 K4 HW2A 151.8(17) . .
OW2 K4 HW2A 16.1(8) . .
OW1 K4 HW2A 96.8(9) 4_565 .
O18 K4 HW2A 89.9(9) . .
O1 K4 HW2A 48.3(14) 4_565 .
O9 K4 HW2A 101.0(15) 2_645 .
O10 K4 HW2A 140.2(18) 2_645 .
O7 K4 HW2A 107.0(18) . .
O8 K4 HW2A 73.9(16) . .
O2 K4 HW2A 94.1(17) 2_645 .
P2 K4 HW2A 76.4(14) 2_645 .
P1 K4 HW2A 131.8(18) . .
H18 K4 HW2A 83.3(18) . .
O15 K4 HW2B 127.1(6) . .
OW2 K4 HW2B 17.0(5) . .
OW1 K4 HW2B 119.5(18) 4_565 .
O18 K4 HW2B 60.2(12) . .
O1 K4 HW2B 77.1(6) 4_565 .
O9 K4 HW2B 94.4(19) 2_645 .
O10 K4 HW2B 143.0(19) 2_645 .
O7 K4 HW2B 93.5(12) . .
O8 K4 HW2B 50.0(8) . .
O2 K4 HW2B 111.7(12) 2_645 .
P2 K4 HW2B 69.3(18) 2_645 .
P1 K4 HW2B 114.5(9) . .
H18 K4 HW2B 56(2) . .
HW2A K4 HW2B 30.2(14) . .

loop_
_geom_bond_atom_site_label_1
_geom_bond_atom_site_label_2
_geom_bond_distance
_geom_bond_site_symmetry_2
Ge1 F2 1.800(3) .
Ge1 O2 1.810(4) .
Ge1 O7 1.879(4) .
Ge1 O8 1.889(4) .
Ge1 O9 1.905(4) .
Ge1 O10 1.927(4) .
Ge1 K2 3.5290(18) 3_665
Ge1 K1 3.696(2) 4_565
Ge1 K2 3.6985(18) .
Ge1 K4 3.954(3) 2_655
Ge2 F1 1.809(3) .
Ge2 O4 1.815(4) .
Ge2 O11 1.888(4) .
Ge2 O12 1.892(4) .
Ge2 O13 1.897(4) 1_455
Ge2 O14 1.899(4) 1_455
Ge2 K3 3.5745(19) 1_455
Ge2 K2 3.656(2) 1_455
Ge2 K1 3.7217(18) 4_565
Fe1 O1 2.054(4) .
Fe1 O1 2.054(4) 3_666
Fe1 O2 2.075(4) 3_666
Fe1 O2 2.075(4) .
Fe1 O3 2.161(4) .
Fe1 O3 2.161(4) 3_666
Fe1 K4 3.987(2) 4_566
Fe1 K4 3.987(2) 2_655
Fe2 O4 2.094(4) 3_566
Fe2 O4 2.094(4) .
Fe2 O5 2.101(4) 3_666
Fe2 O5 2.101(4) 1_455
Fe2 O6 2.130(4) 3_666
Fe2 O6 2.130(4) 1_455
Fe2 K3 3.9926(18) 4_466
Fe2 K3 3.9926(18) 2_655
P1 O1 1.510(4) .
P1 O15 1.530(4) .
P1 O7 1.548(4) .
P1 O11 1.558(4) .
P1 K4 3.675(2) .
P1 K1 3.791(2) 4_565
P2 O3 1.516(5) .
P2 O16 1.521(4) .
P2 O12 1.540(4) .
P2 O9 1.558(4) .
P2 K1 3.557(2) 2
P2 K4 3.575(2) 2_655
P2 K3 3.733(2) 2_655
P2 K1 3.816(2) 4_565
P3 O5 1.511(4) .
P3 O14 1.536(4) .
P3 O10 1.545(4) .
P3 O17 1.556(4) .
P3 K3 3.499(2) 2_755
P3 K1 3.611(2) 2_655
P3 K2 3.778(2) .
P3 K4 3.793(3) 2_655
P4 O6 1.517(4) .
P4 O18 1.527(4) .
P4 O8 1.544(4) .
P4 O13 1.547(4) .
P4 K3 3.612(2) 4_566
P4 K2 3.703(2) .
P4 K4 3.829(3) .
F1 K2 2.660(4) 1_455
F1 K1 2.739(4) 4_565
F1 K3 2.764(4) 1_455
F2 K1 2.701(4) 4_565
F2 K2 2.736(4) .
F2 K2 2.745(4) 3_665
O1 K4 3.028(5) 4_566
O2 K4 3.417(5) 2_655
O2 H2 0.81(2) .
O3 K3 3.419(5) 2_655
O4 H4 0.81(2) .
O5 Fe2 2.101(4) 1_655
O5 K3 2.922(4) 2_755
O6 Fe2 2.130(4) 1_655
O6 K3 2.896(4) 4_566
O7 K1 2.861(4) 4_565
O7 K4 3.367(4) .
O8 K2 2.800(4) .
O8 K4 3.391(5) .
O9 K2 2.890(4) 3_665
O9 K4 3.082(4) 2_655
O10 K2 2.756(4) 3_665
O10 K4 3.232(5) 2_655
O11 K3 2.888(4) 1_455
O12 K1 2.862(4) 4_565
O12 K1 3.098(4) 2
O13 Ge2 1.897(4) 1_655
O13 K3 2.926(4) .
O13 K2 3.355(4) .
O14 Ge2 1.899(4) 1_655
O14 K2 2.871(4) .
O14 K1 3.146(4) 2_655
O15 K4 2.768(5) .
O15 K2 3.373(4) 4_566
O16 K1 2.774(5) 2
O16 K3 2.984(5) 2_655
O17 K1 2.755(4) 2_655
O17 K3 2.974(5) 2_755
O17 H17 0.83(2) .
O18 K4 3.014(5) .
O18 K3 3.185(5) 4_566
O18 H18 0.82(2) .
OW1 K4 2.817(5) 4_566
OW1 K1 2.833(5) .
OW1 K3 3.071(5) 4_466
OW1 HW1A 0.82(2) .
OW1 HW1B 0.81(2) .
OW2 K3 2.721(6) .
OW2 K2 2.757(6) .
OW2 K4 2.785(6) .
OW2 HW2A 0.83(2) .
OW2 HW2B 0.83(2) .
K1 F2 2.701(4) 4_566
K1 F1 2.740(4) 4_566
K1 O17 2.755(4) 2_645
K1 O16 2.774(5) 2_545
K1 O7 2.861(4) 4_566
K1 O12 2.862(4) 4_566
K1 O12 3.098(4) 2_545
K1 O14 3.146(4) 2_645
K1 P2 3.557(2) 2_545
K1 P3 3.611(2) 2_645
K1 Ge1 3.696(2) 4_566
K1 HW1A 3.06(8) .
K2 F1 2.660(4) 1_655
K2 F2 2.745(4) 3_665
K2 O10 2.756(4) 3_665
K2 O9 2.890(4) 3_665
K2 O15 3.373(4) 4_565
K2 Ge1 3.5290(18) 3_665
K2 Ge2 3.656(2) 1_655
K2 HW2A 2.75(9) .
K2 HW2B 2.38(9) .
K3 F1 2.764(4) 1_655
K3 O11 2.888(4) 1_655
K3 O6 2.896(4) 4_565
K3 O5 2.922(4) 2_745
K3 O17 2.974(5) 2_745
K3 O16 2.984(5) 2_645
K3 OW1 3.071(5) 4_665
K3 O18 3.185(5) 4_565
K3 O3 3.419(5) 2_645
K3 P3 3.499(2) 2_745
K3 HW2B 2.65(9) .
K4 OW1 2.817(5) 4_565
K4 O1 3.028(5) 4_565
K4 O9 3.082(4) 2_645
K4 O10 3.232(5) 2_645
K4 O2 3.417(5) 2_645
K4 P2 3.575(2) 2_645
K4 H18 3.01(9) .
K4 HW2A 2.98(9) .
K4 HW2B 2.81(9) .
